data_1008039
loop_
_publ_author_name
'Blum, D'
'Averbuch-Pouchot, M T'
'Guitel, J C'

_publ_section_title
;
Un nouvel exemple d'anion du type (X Cr~2~ O~10~) (X=As). Structure de
Ba H (As Cr~2~ O~10~)
;
_journal_coden_ASTM ACBCAR
_journal_name_full 'Acta Crystallographica B (24,1968-38,1982)'
_journal_page_first 726
_journal_page_last 727
_journal_paper_doi 10.1107/S0567740879004556
_journal_volume 35
_journal_year 1979
_chemical_formula_structural 'Ba H (As Cr2 O10)'
_chemical_formula_sum 'As Ba Cr2 H O10'
_chemical_name_systematic 'Barium hydrogenarsenatodichromate'
_space_group_IT_number 2
_symmetry_cell_setting triclinic
_symmetry_Int_Tables_number 2
_symmetry_space_group_name_Hall '-P 1'
_symmetry_space_group_name_H-M 'P -1'
_cell_angle_alpha 115.91(5)
_cell_angle_beta 99.41(5)
_cell_angle_gamma 89.31(5)
_cell_formula_units_Z 2
_cell_length_a 7.433(3)
_cell_length_b 7.960(4)
_cell_length_c 8.038(4)
_cell_volume 421.1
_refine_ls_R_factor_all 0.045
_cod_original_formula_sum 'H As Ba Cr2 O10'
_cod_database_code 1008039

loop_
_symmetry_equiv_pos_as_xyz
x,y,z
-x,-y,-z

loop_
_atom_site_label
_atom_site_type_symbol
_atom_site_symmetry_multiplicity
_atom_site_Wyckoff_symbol
_atom_site_fract_x
_atom_site_fract_y
_atom_site_fract_z
_atom_site_occupancy
_atom_site_attached_hydrogens
_atom_site_calc_flag
Ba1 Ba2+ 2 i 0.24926(9) 0.7109(1) 0.1304(1) 1. 0 d
As1 As5+ 2 i 0.1753(1) 0.2855(1) 0.2383(1) 1. 0 d
Cr1 Cr6+ 2 i 0.4022(3) 0.8118(3) 0.7099(3) 1. 0 d
Cr2 Cr6+ 2 i 0.2184(5) 0.2583(5) 0.6214(5) 1. 0 d
O1 O2- 2 i 0.076(1) 0.399(1) 0.123(1) 1. 1 d
O2 O2- 2 i 0.123(1) 0.057(1) 0.140(1) 1. 1 d
O3 O2- 2 i 0.404(1) 0.325(1) 0.265(1) 1. 0 d
O4 O2- 2 i 0.133(1) 0.373(1) 0.464(1) 1. 0 d
O5 O2- 2 i 0.325(1) 0.742(2) 0.490(2) 1. 0 d
O6 O2- 2 i 0.250(1) 0.762(1) 0.806(2) 1. 0 d
O7 O2- 2 i 0.464(1) 0.030(1) 0.817(1) 1. 0 d
O8 O2- 2 i 0.365(2) 0.399(1) 0.809(2) 1. 0 d
O9 O2- 2 i 0.049(1) 0.182(2) 0.672(2) 1. 0 d
O10 O2- 2 i 0.331(2) 0.083(2) 0.491(2) 1. 0 d
H1 H1+ 2 i -1. -1. -1. 1. 0 dum

loop_
_atom_type_symbol
_atom_type_oxidation_number
Ba2+ 2.000
As5+ 5.000
Cr6+ 6.000
O2- -2.000
H1+ 1.000
